data_4076138
loop_
_publ_author_name
'Bunn, Natalie R.'
'Aldridge, Simon'
'Kays, Deborah L.'
'Coombs, Natalie D.'
'Rossin, Andrea'
'Willock, David J.'
'Day, Joanna K.'
'Jones, Cameron'
'Ooi, Li-ling'

_publ_section_title
;
 Halide Abstraction as a Route to Cationic Transition-Metal Complexes
 Containing Two-Coordinate Gallium and Indium Ligand Systems
;
_journal_issue 24
_journal_name_full Organometallics
_journal_page_first 5891
_journal_paper_doi 10.1021/om0506318
_journal_volume 24
_journal_year 2005
_chemical_formula_sum 'C82 H80 B Cl F24 Fe2 Ga2 O4'
_chemical_formula_weight 1882.86
_chemical_name_systematic
; 
 ? 
;
_space_group_IT_number 2
_symmetry_cell_setting triclinic
_symmetry_space_group_name_Hall '-P 1'
_symmetry_space_group_name_H-M 'P -1'
_atom_sites_solution_hydrogens geom
_atom_sites_solution_primary direct
_atom_sites_solution_secondary difmap
_audit_creation_method SHELXL-97
_cell_angle_alpha 99.44(3)
_cell_angle_beta 97.12(3)
_cell_angle_gamma 95.59(3)
_cell_formula_units_Z 2
_cell_length_a 13.744(3)
_cell_length_b 14.521(3)
_cell_length_c 21.345(4)
_cell_measurement_temperature 150(2)
_cell_volume 4139.6(16)
_computing_structure_refinement 'SHELXL-97 (Sheldrick, 1997)'
_computing_structure_solution 'SHELXS-97 (Sheldrick, 1990)'
_diffrn_ambient_temperature 150(2)
_diffrn_measured_fraction_theta_full 0.940
_diffrn_measured_fraction_theta_max 0.940
_diffrn_measurement_device_type 'Nonius Kappa CCD'
_diffrn_radiation_monochromator graphite
_diffrn_radiation_source 'fine-focus sealed tube'
_diffrn_radiation_type MoK\a
_diffrn_radiation_wavelength 0.71073
_diffrn_reflns_av_R_equivalents 0.0668
_diffrn_reflns_av_sigmaI/netI 0.0725
_diffrn_reflns_limit_h_max 16
_diffrn_reflns_limit_h_min -16
_diffrn_reflns_limit_k_max 17
_diffrn_reflns_limit_k_min -17
_diffrn_reflns_limit_l_max 26
_diffrn_reflns_limit_l_min -26
_diffrn_reflns_number 52550
_diffrn_reflns_theta_full 26.03
_diffrn_reflns_theta_max 26.03
_diffrn_reflns_theta_min 1.50
_exptl_absorpt_coefficient_mu 1.122
_exptl_absorpt_correction_T_max 0.879
_exptl_absorpt_correction_T_min 0.780
_exptl_absorpt_correction_type multi-scan
_exptl_absorpt_process_details 'Sortav (Blessing, 1995)'
_exptl_crystal_colour 'pale yellow'
_exptl_crystal_density_diffrn 1.511
_exptl_crystal_density_method 'not measured'
_exptl_crystal_description 'cut block'
_exptl_crystal_F_000 1912
_exptl_crystal_size_max 0.25
_exptl_crystal_size_mid 0.20
_exptl_crystal_size_min 0.15
_refine_diff_density_max 0.723
_refine_diff_density_min -0.557
_refine_diff_density_rms 0.076
_refine_ls_extinction_coef 0.00260(17)
_refine_ls_extinction_expression Fc^*^=kFc[1+0.001xFc^2^\l^3^/sin(2\q)]^-1/4^
_refine_ls_extinction_method SHELXL
_refine_ls_goodness_of_fit_ref 1.023
_refine_ls_hydrogen_treatment mixed
_refine_ls_matrix_type full
_refine_ls_number_parameters 1090
_refine_ls_number_reflns 15346
_refine_ls_number_restraints 18
_refine_ls_restrained_S_all 1.046
_refine_ls_R_factor_all 0.0807
_refine_ls_R_factor_gt 0.0512
_refine_ls_shift/su_max 0.006
_refine_ls_shift/su_mean 0.003
_refine_ls_structure_factor_coef Fsqd
_refine_ls_weighting_details 'calc w=1/[\s^2^(Fo^2^)+(0.0355P)^2^+5.4586P] where P=(Fo^2^+2Fc^2^)/3'
_refine_ls_weighting_scheme calc
_refine_ls_wR_factor_gt 0.1059
_refine_ls_wR_factor_ref 0.1175
_reflns_number_gt 11289
_reflns_number_total 15346
_reflns_threshold_expression >2sigma(I)
_cod_data_source_file om0506318si20050726_075032.cif
_cod_data_source_block cj316
_cod_original_cell_volume 4139.6(14)
_cod_original_sg_symbol_H-M P-1
_cod_database_code 4076138

loop_
_symmetry_equiv_pos_as_xyz
'x, y, z'
'-x, -y, -z'

loop_
_atom_site_label
_atom_site_type_symbol
_atom_site_fract_x
_atom_site_fract_y
_atom_site_fract_z
_atom_site_U_iso_or_equiv
_atom_site_adp_type
_atom_site_occupancy
_atom_site_symmetry_multiplicity
_atom_site_calc_flag
_atom_site_refinement_flags
_atom_site_disorder_assembly
_atom_site_disorder_group
Ga1 Ga 0.08608(2) 0.16445(2) 0.219020(16) 0.02681(8) Uani 1 1 d . . .
Ga2 Ga 0.35088(2) -0.02336(2) 0.220394(16) 0.02868(8) Uani 1 1 d . . .
Fe1 Fe -0.05402(3) 0.12737(3) 0.14169(2) 0.02903(11) Uani 1 1 d . . .
Fe2 Fe 0.47703(3) -0.00592(3) 0.15829(2) 0.03191(11) Uani 1 1 d . . .
Cl1 Cl 0.21700(5) 0.06406(5) 0.18089(3) 0.02438(16) Uani 1 1 d . . .
F1 F 1.01367(16) -0.56526(17) 0.13996(10) 0.0709(6) Uani 1 1 d . . .
F2 F 1.05218(13) -0.49030(13) 0.06637(9) 0.0468(5) Uani 1 1 d . . .
F3 F 0.93261(14) -0.60160(13) 0.04533(10) 0.0536(6) Uani 1 1 d . . .
F4 F 0.8124(3) -0.2683(2) -0.00433(14) 0.0855(11) Uani 0.766(3) 1 d P A 1
F4A F 0.7335(7) -0.2437(7) 0.0327(5) 0.053(3) Uiso 0.234(3) 1 d P A 2
F5 F 0.7221(2) -0.2156(2) 0.06095(17) 0.0806(9) Uani 0.766(3) 1 d P A 1
F5A F 0.8174(8) -0.1630(7) 0.1081(5) 0.069(3) Uiso 0.234(3) 1 d P A 2
F6 F 0.8772(3) -0.1754(2) 0.0791(2) 0.1023(13) Uani 0.766(3) 1 d PU A 1
F6A F 0.8804(6) -0.2219(7) 0.0325(5) 0.052(2) Uiso 0.234(3) 1 d P A 2
F7 F 1.03651(16) -0.4744(2) 0.34773(12) 0.0950(10) Uani 1 1 d . . .
F8 F 1.01705(18) -0.58511(18) 0.40096(18) 0.1174(12) Uani 1 1 d U . .
F9 F 0.98259(16) -0.45133(18) 0.43456(12) 0.0753(8) Uani 1 1 d . . .
F10 F 0.6486(3) -0.7947(2) 0.30150(19) 0.1187(15) Uani 0.838(3) 1 d PU B 1
F10A F 0.5941(7) -0.7694(8) 0.2958(5) 0.027(3) Uiso 0.162(3) 1 d P B 2
F11 F 0.5642(2) -0.6998(2) 0.3499(2) 0.1245(14) Uani 0.838(3) 1 d P B 1
F11A F 0.6031(11) -0.7060(10) 0.3863(7) 0.059(4) Uiso 0.162(3) 1 d P B 2
F12 F 0.6854(3) -0.7457(2) 0.40038(15) 0.1024(12) Uani 0.838(3) 1 d P B 1
F12A F 0.7118(11) -0.7978(10) 0.3505(8) 0.067(4) Uiso 0.162(3) 1 d P B 2
F13 F 0.42598(13) -0.39133(14) 0.37071(10) 0.0538(6) Uani 1 1 d . . .
F14 F 0.37703(14) -0.29174(18) 0.31506(11) 0.0699(7) Uani 1 1 d . . .
F15 F 0.44589(14) -0.24518(16) 0.41163(11) 0.0667(7) Uani 1 1 d . . .
F16 F 0.81079(16) -0.11638(14) 0.42082(10) 0.0610(6) Uani 1 1 d . . .
F17 F 0.73320(15) -0.04022(13) 0.35791(12) 0.0679(7) Uani 1 1 d . . .
F18 F 0.85188(15) -0.11323(15) 0.32879(11) 0.0650(7) Uani 1 1 d . . .
F19 F 0.36780(18) -0.39118(18) 0.08614(14) 0.0915(9) Uani 1 1 d . . .
F20 F 0.28120(17) -0.5188(2) 0.08726(14) 0.0992(9) Uani 1 1 d . . .
F21 F 0.34158(17) -0.4981(2) 0.00397(11) 0.0820(8) Uani 1 1 d . . .
F22 F 0.48455(19) -0.80924(15) 0.03800(13) 0.0842(9) Uani 1 1 d . . .
F23 F 0.6051(2) -0.74567(17) -0.00040(12) 0.0973(9) Uani 1 1 d . . .
F24 F 0.62905(17) -0.78902(14) 0.09029(11) 0.0625(6) Uani 1 1 d . . .
O1 O -0.14216(16) -0.00670(17) 0.21166(12) 0.0519(7) Uani 1 1 d . . .
O2 O -0.1324(2) 0.29159(18) 0.20479(13) 0.0639(8) Uani 1 1 d . . .
O3 O 0.4751(2) 0.19622(18) 0.18505(15) 0.0720(9) Uani 1 1 d . . .
O4 O 0.33304(18) -0.0306(2) 0.04399(12) 0.0643(8) Uani 1 1 d . . .
C1 C -0.1052(2) 0.0482(2) 0.18605(16) 0.0372(8) Uani 1 1 d . . .
C2 C -0.0995(2) 0.2269(2) 0.18078(17) 0.0423(9) Uani 1 1 d . . .
C3 C 0.0425(2) 0.1162(2) 0.07247(14) 0.0320(8) Uani 1 1 d . . .
H3 H 0.1125 0.1284 0.0805 0.038 Uiso 1 1 calc R . .
C4 C -0.0227(2) 0.1816(2) 0.06051(15) 0.0389(9) Uani 1 1 d . . .
H4 H -0.0048 0.2464 0.0604 0.047 Uiso 1 1 calc R . .
C5 C -0.1203(3) 0.1342(2) 0.04865(15) 0.0430(9) Uani 1 1 d . . .
H5 H -0.1790 0.1616 0.0383 0.052 Uiso 1 1 calc R . .
C6 C -0.1153(2) 0.0407(2) 0.05477(16) 0.0413(9) Uani 1 1 d . . .
H6 H -0.1698 -0.0068 0.0493 0.050 Uiso 1 1 calc R . .
C7 C -0.0141(2) 0.0288(2) 0.07060(15) 0.0351(8) Uani 1 1 d . . .
H7 H 0.0109 -0.0277 0.0785 0.042 Uiso 1 1 calc R . .
C8 C 0.15168(19) 0.23692(19) 0.30187(14) 0.0239(7) Uani 1 1 d . . .
C9 C 0.13252(19) 0.20680(19) 0.35958(14) 0.0246(7) Uani 1 1 d . . .
C10 C 0.1794(2) 0.25849(19) 0.41817(14) 0.0272(7) Uani 1 1 d . . .
H10 H 0.1663 0.2376 0.4566 0.033 Uiso 1 1 calc R . .
C11 C 0.2449(2) 0.33969(19) 0.42260(15) 0.0284(7) Uani 1 1 d . . .
C12 C 0.2628(2) 0.3676(2) 0.36588(14) 0.0293(7) Uani 1 1 d . . .
H12 H 0.3077 0.4225 0.3679 0.035 Uiso 1 1 calc R . .
C13 C 0.2182(2) 0.31911(19) 0.30588(14) 0.0269(7) Uani 1 1 d . . .
C14 C 0.0552(2) 0.12187(19) 0.36001(14) 0.0262(7) Uani 1 1 d . . .
C15 C -0.0484(2) 0.1522(2) 0.34471(16) 0.0334(8) Uani 1 1 d . . .
H15A H -0.0987 0.0991 0.3435 0.050 Uiso 1 1 calc R . .
H15B H -0.0545 0.1724 0.3029 0.050 Uiso 1 1 calc R . .
H15C H -0.0577 0.2045 0.3780 0.050 Uiso 1 1 calc R . .
C16 C 0.0700(2) 0.03478(19) 0.31256(14) 0.0286(7) Uani 1 1 d . . .
H16A H 0.1363 0.0174 0.3235 0.043 Uiso 1 1 calc R . .
H16B H 0.0627 0.0487 0.2690 0.043 Uiso 1 1 calc R . .
H16C H 0.0206 -0.0175 0.3149 0.043 Uiso 1 1 calc R . .
C17 C 0.0614(2) 0.0904(2) 0.42546(15) 0.0358(8) Uani 1 1 d . . .
H17A H 0.1277 0.0737 0.4374 0.054 Uiso 1 1 calc R . .
H17B H 0.0125 0.0355 0.4228 0.054 Uiso 1 1 calc R . .
H17C H 0.0478 0.1418 0.4579 0.054 Uiso 1 1 calc R . .
C18 C 0.2967(2) 0.3965(2) 0.48682(15) 0.0351(8) Uani 1 1 d . . .
C19 C 0.4075(3) 0.3891(3) 0.49162(19) 0.0545(11) Uani 1 1 d . . .
H19A H 0.4188 0.3232 0.4903 0.082 Uiso 1 1 calc R . .
H19B H 0.4414 0.4270 0.5321 0.082 Uiso 1 1 calc R . .
H19C H 0.4332 0.4123 0.4556 0.082 Uiso 1 1 calc R . .
C20 C 0.2583(3) 0.3619(3) 0.54428(16) 0.0500(10) Uani 1 1 d . . .
H20A H 0.1871 0.3654 0.5414 0.075 Uiso 1 1 calc R . .
H20B H 0.2922 0.4015 0.5841 0.075 Uiso 1 1 calc R . .
H20C H 0.2711 0.2966 0.5440 0.075 Uiso 1 1 calc R . .
C21 C 0.2796(3) 0.5006(2) 0.49047(17) 0.0510(10) Uani 1 1 d . . .
H21A H 0.3070 0.5253 0.4555 0.077 Uiso 1 1 calc R . .
H21B H 0.3124 0.5370 0.5317 0.077 Uiso 1 1 calc R . .
H21C H 0.2086 0.5056 0.4865 0.077 Uiso 1 1 calc R . .
C22 C 0.2451(2) 0.3638(2) 0.24831(15) 0.0310(8) Uani 1 1 d . . .
C23 C 0.3582(2) 0.3697(3) 0.24843(18) 0.0507(10) Uani 1 1 d . . .
H23A H 0.3789 0.3068 0.2467 0.076 Uiso 1 1 calc R . .
H23B H 0.3919 0.4110 0.2877 0.076 Uiso 1 1 calc R . .
H23C H 0.3755 0.3953 0.2110 0.076 Uiso 1 1 calc R . .
C24 C 0.1952(3) 0.3108(2) 0.18315(15) 0.0401(9) Uani 1 1 d . . .
H24A H 0.2158 0.2476 0.1758 0.060 Uiso 1 1 calc R . .
H24B H 0.2143 0.3447 0.1496 0.060 Uiso 1 1 calc R . .
H24C H 0.1234 0.3058 0.1820 0.060 Uiso 1 1 calc R . .
C25 C 0.2143(3) 0.4638(2) 0.25483(16) 0.0432(9) Uani 1 1 d . . .
H25A H 0.2320 0.4923 0.2186 0.065 Uiso 1 1 calc R . .
H25B H 0.2484 0.5020 0.2951 0.065 Uiso 1 1 calc R . .
H25C H 0.1427 0.4605 0.2549 0.065 Uiso 1 1 calc R . .
C26 C 0.4743(2) 0.1161(3) 0.17539(17) 0.0441(9) Uani 1 1 d . . .
C27 C 0.3875(2) -0.0208(3) 0.09015(16) 0.0429(9) Uani 1 1 d . . .
C28 C 0.6295(2) 0.0047(3) 0.15863(19) 0.0518(10) Uani 1 1 d . . .
H28 H 0.6692 0.0592 0.1530 0.062 Uiso 1 1 calc R . .
C29 C 0.5841(2) -0.0679(3) 0.10958(19) 0.0523(10) Uani 1 1 d . . .
H29 H 0.5877 -0.0715 0.0651 0.063 Uiso 1 1 calc R . .
C30 C 0.5318(2) -0.1351(3) 0.13803(19) 0.0514(11) Uani 1 1 d . . .
H30 H 0.4933 -0.1915 0.1158 0.062 Uiso 1 1 calc R . .
C31 C 0.5468(2) -0.1039(2) 0.20507(17) 0.0442(9) Uani 1 1 d . . .
H31 H 0.5212 -0.1361 0.2359 0.053 Uiso 1 1 calc R . .
C32 C 0.6068(2) -0.0160(2) 0.21833(17) 0.0442(9) Uani 1 1 d . . .
H32 H 0.6279 0.0220 0.2594 0.053 Uiso 1 1 calc R . .
C33 C 0.2940(2) -0.0786(2) 0.28794(15) 0.0284(7) Uani 1 1 d . . .
C34 C 0.2213(2) -0.15887(19) 0.27155(15) 0.0281(7) Uani 1 1 d . . .
C35 C 0.1788(2) -0.1919(2) 0.32073(16) 0.0324(8) Uani 1 1 d . . .
H35 H 0.1292 -0.2445 0.3094 0.039 Uiso 1 1 calc R . .
C36 C 0.2042(2) -0.1532(2) 0.38496(15) 0.0301(7) Uani 1 1 d . . .
C37 C 0.2761(2) -0.0749(2) 0.39983(15) 0.0303(8) Uani 1 1 d . . .
H37 H 0.2953 -0.0466 0.4436 0.036 Uiso 1 1 calc R . .
C38 C 0.3208(2) -0.03656(19) 0.35341(14) 0.0260(7) Uani 1 1 d . . .
C39 C 0.1817(2) -0.2118(2) 0.20262(16) 0.0343(8) Uani 1 1 d . . .
C40 C 0.1778(3) -0.3188(2) 0.20024(19) 0.0530(11) Uani 1 1 d . . .
H40A H 0.1591 -0.3515 0.1558 0.079 Uiso 1 1 calc R . .
H40B H 0.1288 -0.3392 0.2264 0.079 Uiso 1 1 calc R . .
H40C H 0.2428 -0.3338 0.2170 0.079 Uiso 1 1 calc R . .
C41 C 0.2447(3) -0.1887(2) 0.15192(16) 0.0432(9) Uani 1 1 d . . .
H41A H 0.2420 -0.1229 0.1472 0.065 Uiso 1 1 calc R . .
H41B H 0.2194 -0.2298 0.1108 0.065 Uiso 1 1 calc R . .
H41C H 0.3133 -0.1984 0.1652 0.065 Uiso 1 1 calc R . .
C42 C 0.0767(2) -0.1879(3) 0.18340(18) 0.0510(10) Uani 1 1 d . . .
H42A H 0.0787 -0.1201 0.1839 0.076 Uiso 1 1 calc R . .
H42B H 0.0339 -0.2063 0.2139 0.076 Uiso 1 1 calc R . .
H42C H 0.0505 -0.2221 0.1402 0.076 Uiso 1 1 calc R . .
C43 C 0.1582(2) -0.1974(2) 0.43621(16) 0.0339(8) Uani 1 1 d . . .
C44 C 0.1987(2) -0.2913(2) 0.43987(18) 0.0437(9) Uani 1 1 d . . .
H44A H 0.1833 -0.3324 0.3978 0.066 Uiso 1 1 calc R . .
H44B H 0.1683 -0.3215 0.4717 0.066 Uiso 1 1 calc R . .
H44C H 0.2705 -0.2801 0.4525 0.066 Uiso 1 1 calc R . .
C45 C 0.0450(2) -0.2142(2) 0.41904(19) 0.0469(10) Uani 1 1 d . . .
H45A H 0.0193 -0.1540 0.4170 0.070 Uiso 1 1 calc R . .
H45B H 0.0165 -0.2435 0.4519 0.070 Uiso 1 1 calc R . .
H45C H 0.0272 -0.2559 0.3773 0.070 Uiso 1 1 calc R . .
C46 C 0.1830(3) -0.1345(2) 0.50266(17) 0.0473(10) Uani 1 1 d . . .
H46A H 0.2549 -0.1231 0.5148 0.071 Uiso 1 1 calc R . .
H46B H 0.1534 -0.1658 0.5343 0.071 Uiso 1 1 calc R . .
H46C H 0.1566 -0.0744 0.5013 0.071 Uiso 1 1 calc R . .
C47 C 0.3992(2) 0.0506(2) 0.37608(15) 0.0292(7) Uani 1 1 d . . .
C48 C 0.5018(2) 0.0187(2) 0.37155(17) 0.0382(9) Uani 1 1 d . . .
H48A H 0.5050 -0.0111 0.3273 0.057 Uiso 1 1 calc R . .
H48B H 0.5135 -0.0266 0.4002 0.057 Uiso 1 1 calc R . .
H48C H 0.5523 0.0733 0.3842 0.057 Uiso 1 1 calc R . .
C49 C 0.3984(2) 0.0966(2) 0.44628(16) 0.0417(9) Uani 1 1 d . . .
H49A H 0.4488 0.1514 0.4580 0.062 Uiso 1 1 calc R . .
H49B H 0.4126 0.0511 0.4744 0.062 Uiso 1 1 calc R . .
H49C H 0.3333 0.1166 0.4512 0.062 Uiso 1 1 calc R . .
C50 C 0.3827(2) 0.1268(2) 0.33580(15) 0.0329(8) Uani 1 1 d . . .
H50A H 0.4006 0.1067 0.2930 0.049 Uiso 1 1 calc R . .
H50B H 0.4240 0.1853 0.3566 0.049 Uiso 1 1 calc R . .
H50C H 0.3131 0.1374 0.3318 0.049 Uiso 1 1 calc R . .
C51 C 0.7741(2) -0.4198(2) 0.17271(15) 0.0293(7) Uani 1 1 d . . .
C52 C 0.8466(2) -0.4769(2) 0.15545(15) 0.0318(8) Uani 1 1 d . . .
H52 H 0.8562 -0.5289 0.1764 0.038 Uiso 1 1 calc R . .
C53 C 0.9048(2) -0.4603(2) 0.10892(14) 0.0295(7) Uani 1 1 d . . .
C54 C 0.8939(2) -0.3858(2) 0.07718(15) 0.0309(8) Uani 1 1 d . . .
H54 H 0.9337 -0.3746 0.0452 0.037 Uiso 1 1 calc R . .
C55 C 0.8228(2) -0.3273(2) 0.09327(15) 0.0292(7) Uani 1 1 d . A .
C56 C 0.7653(2) -0.3441(2) 0.14012(15) 0.0305(8) Uani 1 1 d . . .
H56 H 0.7180 -0.3026 0.1505 0.037 Uiso 1 1 calc R . .
C57 C 0.9758(2) -0.5286(2) 0.09037(16) 0.0401(9) Uani 1 1 d . . .
C58 C 0.8106(2) -0.2466(2) 0.06011(17) 0.0388(9) Uani 1 1 d . . .
C59 C 0.7396(2) -0.5139(2) 0.26909(14) 0.0292(7) Uani 1 1 d . . .
C60 C 0.8359(2) -0.4915(2) 0.30271(15) 0.0323(8) Uani 1 1 d . . .
H60 H 0.8765 -0.4395 0.2943 0.039 Uiso 1 1 calc R . .
C61 C 0.8739(2) -0.5423(2) 0.34774(15) 0.0323(8) Uani 1 1 d . . .
C62 C 0.8166(2) -0.6173(2) 0.36248(15) 0.0373(8) Uani 1 1 d . . .
H62 H 0.8423 -0.6522 0.3933 0.045 Uiso 1 1 calc R . .
C63 C 0.7203(2) -0.6401(2) 0.33094(15) 0.0353(8) Uani 1 1 d . B .
C64 C 0.6832(2) -0.5895(2) 0.28598(14) 0.0310(8) Uani 1 1 d . . .
H64 H 0.6168 -0.6065 0.2657 0.037 Uiso 1 1 calc R . .
C65 C 0.9762(2) -0.5160(3) 0.38152(19) 0.0470(10) Uani 1 1 d . . .
C66 C 0.6572(3) -0.7202(3) 0.34591(19) 0.0548(11) Uani 1 1 d . . .
C67 C 0.6607(2) -0.3601(2) 0.26421(14) 0.0275(7) Uani 1 1 d . . .
C68 C 0.5721(2) -0.3663(2) 0.28946(14) 0.0294(7) Uani 1 1 d . . .
H68 H 0.5263 -0.4214 0.2752 0.035 Uiso 1 1 calc R . .
C69 C 0.5481(2) -0.2949(2) 0.33494(14) 0.0279(7) Uani 1 1 d . . .
C70 C 0.6132(2) -0.2140(2) 0.35719(14) 0.0287(7) Uani 1 1 d . . .
H70 H 0.5972 -0.1652 0.3882 0.034 Uiso 1 1 calc R . .
C71 C 0.7020(2) -0.2057(2) 0.33336(14) 0.0298(7) Uani 1 1 d . . .
C72 C 0.7254(2) -0.2770(2) 0.28776(14) 0.0292(7) Uani 1 1 d . . .
H72 H 0.7869 -0.2694 0.2721 0.035 Uiso 1 1 calc R . .
C73 C 0.4503(2) -0.3052(2) 0.35774(16) 0.0398(9) Uani 1 1 d . . .
C74 C 0.7736(2) -0.1196(2) 0.35957(16) 0.0360(8) Uani 1 1 d . . .
C75 C 0.6047(2) -0.5109(2) 0.16580(15) 0.0309(8) Uani 1 1 d . . .
C76 C 0.5202(2) -0.4743(2) 0.14097(15) 0.0327(8) Uani 1 1 d . . .
H76 H 0.5093 -0.4126 0.1592 0.039 Uiso 1 1 calc R . .
C77 C 0.4518(2) -0.5251(2) 0.09062(15) 0.0370(8) Uani 1 1 d . . .
C78 C 0.4650(2) -0.6150(2) 0.06306(16) 0.0426(9) Uani 1 1 d . . .
H78 H 0.4182 -0.6500 0.0290 0.051 Uiso 1 1 calc R . .
C79 C 0.5484(3) -0.6533(2) 0.08615(16) 0.0411(9) Uani 1 1 d . . .
C80 C 0.6157(2) -0.6020(2) 0.13623(15) 0.0350(8) Uani 1 1 d . . .
H80 H 0.6718 -0.6297 0.1512 0.042 Uiso 1 1 calc R . .
C81 C 0.3615(3) -0.4840(3) 0.06727(18) 0.0473(10) Uani 1 1 d . . .
C82 C 0.5679(3) -0.7477(3) 0.05425(18) 0.0558(11) Uani 1 1 d . . .
B1 B 0.6943(2) -0.4501(2) 0.21871(17) 0.0290(8) Uani 1 1 d . . .

loop_
_atom_site_aniso_label
_atom_site_aniso_U_11
_atom_site_aniso_U_22
_atom_site_aniso_U_33
_atom_site_aniso_U_23
_atom_site_aniso_U_13
_atom_site_aniso_U_12
Ga1 0.02780(16) 0.02495(17) 0.02696(18) 0.00322(14) 0.00342(13) 0.00265(13)
Ga2 0.02768(17) 0.02748(18) 0.03052(19) 0.00393(14) 0.00327(13) 0.00482(13)
Fe1 0.0299(2) 0.0281(2) 0.0284(2) 0.00266(18) 0.00196(18) 0.00691(17)
Fe2 0.0278(2) 0.0364(3) 0.0312(3) 0.0025(2) 0.00413(18) 0.00858(18)
Cl1 0.0222(3) 0.0240(4) 0.0298(4) 0.0065(3) 0.0052(3) 0.0119(3)
F1 0.0824(13) 0.1009(16) 0.0527(13) 0.0373(11) 0.0259(11) 0.0658(12)
F2 0.0374(10) 0.0509(12) 0.0544(12) 0.0046(9) 0.0156(9) 0.0136(8)
F3 0.0609(12) 0.0312(11) 0.0692(14) -0.0023(10) 0.0199(10) 0.0132(9)
F4 0.176(3) 0.0608(19) 0.0388(17) 0.0281(14) 0.0356(19) 0.049(2)
F5 0.0794(17) 0.101(2) 0.107(2) 0.0770(17) 0.0629(16) 0.0710(15)
F6 0.100(2) 0.0420(16) 0.146(3) 0.0512(18) -0.066(2) -0.0369(16)
F7 0.0340(12) 0.173(3) 0.0700(17) 0.0212(18) 0.0012(11) -0.0201(15)
F8 0.0628(15) 0.0668(16) 0.206(3) 0.0258(18) -0.0555(17) 0.0152(13)
F9 0.0493(13) 0.0933(18) 0.0657(16) -0.0152(14) -0.0092(11) -0.0067(12)
F10 0.181(4) 0.0557(19) 0.103(3) 0.0049(19) 0.017(3) -0.045(2)
F11 0.057(2) 0.128(2) 0.214(4) 0.122(3) 0.016(2) -0.0160(18)
F12 0.125(3) 0.097(2) 0.076(2) 0.0668(16) -0.0370(18) -0.0566(19)
F13 0.0417(11) 0.0531(12) 0.0702(14) 0.0143(11) 0.0218(10) 0.0005(9)
F14 0.0300(10) 0.1119(18) 0.0752(16) 0.0293(14) 0.0047(10) 0.0273(11)
F15 0.0489(11) 0.0728(15) 0.0716(15) -0.0205(12) 0.0310(10) 0.0014(10)
F16 0.0712(14) 0.0532(13) 0.0458(13) 0.0059(10) -0.0179(11) -0.0173(10)
F17 0.0588(13) 0.0232(11) 0.111(2) 0.0043(11) -0.0193(12) 0.0045(9)
F18 0.0594(13) 0.0511(13) 0.0749(15) -0.0096(11) 0.0234(11) -0.0228(10)
F19 0.0792(16) 0.0689(16) 0.113(2) 0.0114(15) -0.0413(15) 0.0225(13)
F20 0.0463(13) 0.144(2) 0.136(2) 0.0897(18) 0.0294(13) 0.0212(14)
F21 0.0709(15) 0.132(2) 0.0447(14) 0.0215(14) -0.0074(11) 0.0277(14)
F22 0.0989(18) 0.0396(13) 0.0933(19) -0.0133(13) -0.0191(15) -0.0103(12)
F23 0.194(3) 0.0508(15) 0.0545(15) -0.0010(12) 0.0541(17) 0.0226(16)
F24 0.0879(15) 0.0373(12) 0.0589(14) -0.0023(10) 0.0054(12) 0.0160(11)
O1 0.0372(13) 0.0614(16) 0.0541(16) 0.0175(13) 0.0000(11) -0.0118(11)
O2 0.0842(17) 0.0577(16) 0.0581(17) 0.0080(13) 0.0206(14) 0.0404(14)
O3 0.0985(19) 0.0385(15) 0.090(2) 0.0116(14) 0.0527(16) 0.0121(14)
O4 0.0492(15) 0.099(2) 0.0415(16) 0.0101(15) -0.0060(12) 0.0144(14)
C1 0.0301(17) 0.045(2) 0.0328(19) 0.0028(16) -0.0021(14) -0.0001(14)
C2 0.0468(19) 0.042(2) 0.041(2) 0.0081(16) 0.0053(15) 0.0163(15)
C3 0.0384(17) 0.0354(18) 0.0217(16) 0.0019(13) 0.0061(13) 0.0059(13)
C4 0.055(2) 0.0317(18) 0.0300(18) 0.0070(14) 0.0041(15) 0.0063(15)
C5 0.0476(19) 0.054(2) 0.0281(18) 0.0081(16) -0.0036(15) 0.0173(16)
C6 0.0463(19) 0.042(2) 0.0309(19) 0.0007(15) -0.0014(15) -0.0005(15)
C7 0.0462(18) 0.0304(17) 0.0282(17) 0.0007(14) 0.0047(14) 0.0097(14)
C8 0.0226(14) 0.0190(14) 0.0287(16) 0.0014(12) 0.0013(11) 0.0042(11)
C9 0.0256(14) 0.0237(15) 0.0257(16) 0.0035(12) 0.0061(11) 0.0076(11)
C10 0.0325(15) 0.0246(16) 0.0260(16) 0.0043(12) 0.0058(12) 0.0086(12)
C11 0.0282(15) 0.0217(15) 0.0342(17) 0.0024(13) 0.0007(12) 0.0071(12)
C12 0.0314(16) 0.0223(16) 0.0328(17) 0.0031(13) 0.0033(13) 0.0007(12)
C13 0.0267(14) 0.0217(15) 0.0342(17) 0.0061(13) 0.0072(12) 0.0070(11)
C14 0.0259(14) 0.0232(15) 0.0311(16) 0.0062(12) 0.0070(12) 0.0052(11)
C15 0.0295(16) 0.0327(17) 0.0397(19) 0.0082(14) 0.0077(13) 0.0062(13)
C16 0.0278(15) 0.0239(15) 0.0349(17) 0.0074(13) 0.0046(12) 0.0041(12)
C17 0.0404(17) 0.0363(18) 0.0316(18) 0.0084(14) 0.0074(14) 0.0022(14)
C18 0.0404(17) 0.0277(17) 0.0331(18) -0.0002(14) -0.0018(14) 0.0026(13)
C19 0.047(2) 0.050(2) 0.054(2) -0.0045(19) -0.0132(18) -0.0004(17)
C20 0.070(2) 0.045(2) 0.0288(19) 0.0030(16) -0.0054(17) -0.0028(18)
C21 0.082(3) 0.0289(19) 0.037(2) -0.0026(16) -0.0044(18) 0.0104(17)
C22 0.0357(16) 0.0252(16) 0.0328(17) 0.0073(13) 0.0065(13) 0.0013(12)
C23 0.0432(19) 0.064(2) 0.051(2) 0.0206(19) 0.0206(16) 0.0060(17)
C24 0.060(2) 0.0274(17) 0.0327(18) 0.0078(14) 0.0079(15) -0.0024(15)
C25 0.068(2) 0.0288(18) 0.0352(19) 0.0101(15) 0.0097(16) 0.0081(16)
C26 0.0447(19) 0.042(2) 0.050(2) 0.0078(17) 0.0206(16) 0.0067(15)
C27 0.0417(18) 0.056(2) 0.0328(19) 0.0066(16) 0.0074(15) 0.0133(16)
C28 0.0255(17) 0.071(3) 0.062(3) 0.014(2) 0.0071(16) 0.0127(16)
C29 0.0432(19) 0.074(3) 0.043(2) 0.0041(19) 0.0093(16) 0.0279(18)
C30 0.0451(19) 0.045(2) 0.060(3) -0.0082(18) 0.0018(18) 0.0235(16)
C31 0.0452(18) 0.048(2) 0.043(2) 0.0098(16) 0.0047(15) 0.0225(15)
C32 0.0348(17) 0.055(2) 0.039(2) 0.0003(17) -0.0033(15) 0.0142(16)
C33 0.0264(15) 0.0235(16) 0.0346(18) 0.0038(13) 0.0019(12) 0.0053(12)
C34 0.0275(15) 0.0213(15) 0.0345(17) 0.0020(13) 0.0008(13) 0.0082(12)
C35 0.0255(15) 0.0237(16) 0.049(2) 0.0092(14) 0.0038(14) 0.0047(12)
C36 0.0283(15) 0.0260(16) 0.0384(18) 0.0086(13) 0.0057(13) 0.0090(12)
C37 0.0300(15) 0.0274(16) 0.0341(18) 0.0052(13) 0.0031(13) 0.0092(12)
C38 0.0242(14) 0.0222(15) 0.0318(17) 0.0046(12) 0.0025(12) 0.0063(11)
C39 0.0374(17) 0.0237(16) 0.0383(19) 0.0020(14) -0.0036(14) 0.0037(13)
C40 0.074(3) 0.0278(19) 0.050(2) -0.0030(17) -0.0022(19) -0.0019(17)
C41 0.051(2) 0.0357(19) 0.036(2) -0.0047(15) 0.0017(16) 0.0009(15)
C42 0.043(2) 0.051(2) 0.050(2) 0.0032(18) -0.0145(17) 0.0032(16)
C43 0.0288(15) 0.0285(17) 0.049(2) 0.0135(14) 0.0110(14) 0.0067(12)
C44 0.0428(18) 0.0397(19) 0.057(2) 0.0215(16) 0.0186(16) 0.0101(15)
C45 0.0349(18) 0.046(2) 0.066(2) 0.0186(18) 0.0167(16) 0.0073(15)
C46 0.056(2) 0.045(2) 0.045(2) 0.0138(17) 0.0177(17) 0.0043(16)
C47 0.0248(15) 0.0231(16) 0.0391(18) 0.0040(13) 0.0023(13) 0.0049(12)
C48 0.0320(17) 0.0345(18) 0.044(2) 0.0007(15) 0.0003(14) 0.0035(13)
C49 0.0464(19) 0.0345(19) 0.039(2) -0.0008(15) 0.0034(15) -0.0050(15)
C50 0.0336(16) 0.0246(16) 0.0381(19) 0.0035(14) 0.0011(14) 0.0004(13)
C51 0.0327(16) 0.0211(16) 0.0326(17) -0.0001(13) 0.0047(13) 0.0043(12)
C52 0.0391(17) 0.0222(16) 0.0341(18) 0.0041(13) 0.0046(14) 0.0063(13)
C53 0.0322(15) 0.0253(16) 0.0311(17) 0.0014(13) 0.0055(13) 0.0089(12)
C54 0.0294(15) 0.0301(17) 0.0319(17) 0.0032(14) 0.0037(13) 0.0029(12)
C55 0.0311(15) 0.0231(16) 0.0340(17) 0.0047(13) 0.0058(13) 0.0053(12)
C56 0.0312(15) 0.0244(16) 0.0352(18) 0.0010(13) 0.0055(13) 0.0071(12)
C57 0.0428(18) 0.045(2) 0.0368(19) 0.0092(16) 0.0118(15) 0.0161(15)
C58 0.0207(15) 0.043(2) 0.055(2) 0.0118(16) 0.0084(14) 0.0064(13)
C59 0.0300(15) 0.0246(16) 0.0327(17) 0.0001(13) 0.0098(13) 0.0027(12)
C60 0.0315(16) 0.0281(17) 0.0363(18) -0.0007(14) 0.0094(13) 0.0029(13)
C61 0.0324(16) 0.0314(17) 0.0318(18) 0.0002(14) 0.0038(13) 0.0071(13)
C62 0.0465(18) 0.0341(18) 0.0310(18) 0.0044(14) 0.0007(14) 0.0128(14)
C63 0.0423(18) 0.0276(17) 0.0348(18) 0.0059(14) 0.0037(14) 0.0002(13)
C64 0.0303(16) 0.0317(17) 0.0288(17) 0.0008(14) 0.0026(13) 0.0028(13)
C65 0.0313(18) 0.048(2) 0.058(2) 0.0043(19) 0.0027(16) 0.0040(16)
C66 0.066(3) 0.041(2) 0.053(2) 0.0152(19) -0.003(2) -0.0116(18)
C67 0.0280(15) 0.0250(16) 0.0283(16) 0.0033(13) 0.0021(12) 0.0022(12)
C68 0.0287(15) 0.0245(16) 0.0327(17) 0.0018(13) 0.0010(13) 0.0018(12)
C69 0.0241(14) 0.0288(16) 0.0313(17) 0.0064(13) 0.0016(12) 0.0066(12)
C70 0.0360(16) 0.0246(16) 0.0266(16) 0.0023(13) 0.0041(13) 0.0129(12)
C71 0.0325(16) 0.0265(16) 0.0294(17) 0.0039(13) 0.0007(13) 0.0052(12)
C72 0.0280(15) 0.0272(16) 0.0340(17) 0.0077(13) 0.0065(12) 0.0045(12)
C73 0.0341(17) 0.046(2) 0.037(2) -0.0007(16) 0.0060(14) 0.0088(15)
C74 0.0355(17) 0.0290(18) 0.042(2) 0.0024(15) 0.0026(15) 0.0035(13)
C75 0.0356(16) 0.0261(16) 0.0312(17) 0.0030(13) 0.0088(13) 0.0025(13)
C76 0.0362(17) 0.0318(17) 0.0314(17) 0.0091(14) 0.0063(13) 0.0022(13)
C77 0.0387(18) 0.0388(19) 0.0316(18) 0.0074(15) 0.0019(14) -0.0023(14)
C78 0.048(2) 0.041(2) 0.0348(19) 0.0069(16) -0.0008(15) -0.0094(16)
C79 0.057(2) 0.0325(18) 0.0304(18) 0.0025(15) 0.0048(16) -0.0026(15)
C80 0.0410(17) 0.0320(18) 0.0317(18) 0.0063(14) 0.0042(14) 0.0036(14)
C81 0.046(2) 0.050(2) 0.044(2) 0.0134(18) -0.0013(17) -0.0021(17)
C82 0.087(3) 0.038(2) 0.037(2) -0.0020(17) 0.010(2) -0.004(2)
B1 0.0269(17) 0.0238(18) 0.035(2) 0.0020(15) 0.0064(14) 0.0026(13)

loop_
_atom_type_symbol
_atom_type_description
_atom_type_scat_dispersion_real
_atom_type_scat_dispersion_imag
_atom_type_scat_source
C C 0.0033 0.0016 'International Tables Vol C Tables 4.2.6.8 and 6.1.1.4'
H H 0.0000 0.0000 'International Tables Vol C Tables 4.2.6.8 and 6.1.1.4'
B B 0.0013 0.0007 'International Tables Vol C Tables 4.2.6.8 and 6.1.1.4'
O O 0.0106 0.0060 'International Tables Vol C Tables 4.2.6.8 and 6.1.1.4'
F F 0.0171 0.0103 'International Tables Vol C Tables 4.2.6.8 and 6.1.1.4'
Cl Cl 0.1484 0.1585 'International Tables Vol C Tables 4.2.6.8 and 6.1.1.4'
Fe Fe 0.3463 0.8444 'International Tables Vol C Tables 4.2.6.8 and 6.1.1.4'
Ga Ga 0.2307 1.6083 'International Tables Vol C Tables 4.2.6.8 and 6.1.1.4'

loop_
_geom_angle_atom_site_label_1
_geom_angle_atom_site_label_2
_geom_angle_atom_site_label_3
_geom_angle
C8 Ga1 Fe1 149.07(8)
C8 Ga1 Cl1 103.24(8)
Fe1 Ga1 Cl1 107.69(3)
C33 Ga2 Fe2 150.50(9)
C33 Ga2 Cl1 101.95(9)
Fe2 Ga2 Cl1 107.46(3)
C1 Fe1 C2 96.04(16)
C1 Fe1 C7 97.48(14)
C2 Fe1 C7 161.86(15)
C1 Fe1 C4 157.78(13)
C2 Fe1 C4 97.28(15)
C7 Fe1 C4 66.28(13)
C1 Fe1 C6 91.81(14)
C2 Fe1 C6 127.63(15)
C7 Fe1 C6 39.99(13)
C4 Fe1 C6 65.98(13)
C1 Fe1 C5 121.09(14)
C2 Fe1 C5 96.40(15)
C7 Fe1 C5 66.18(13)
C4 Fe1 C5 39.59(13)
C6 Fe1 C5 38.78(13)
C1 Fe1 C3 133.66(14)
C2 Fe1 C3 129.98(15)
C7 Fe1 C3 39.59(12)
C4 Fe1 C3 38.99(12)
C6 Fe1 C3 66.19(13)
C5 Fe1 C3 65.79(13)
C1 Fe1 Ga1 90.19(10)
C2 Fe1 Ga1 87.51(11)
C7 Fe1 Ga1 104.45(9)
C4 Fe1 Ga1 108.07(9)
C6 Fe1 Ga1 144.29(10)
C5 Fe1 Ga1 147.64(10)
C3 Fe1 Ga1 87.14(8)
C27 Fe2 C26 93.21(17)
C27 Fe2 C28 125.87(16)
C26 Fe2 C28 94.25(16)
C27 Fe2 C30 97.73(16)
C26 Fe2 C30 160.06(15)
C28 Fe2 C30 65.84(15)
C27 Fe2 C29 95.08(15)
C26 Fe2 C29 123.01(16)
C28 Fe2 C29 38.97(14)
C30 Fe2 C29 39.56(15)
C27 Fe2 C32 161.17(15)
C26 Fe2 C32 99.47(15)
C28 Fe2 C32 39.71(14)
C30 Fe2 C32 66.30(14)
C29 Fe2 C32 66.33(14)
C27 Fe2 C31 131.61(15)
C26 Fe2 C31 134.87(15)
C28 Fe2 C31 65.94(15)
C30 Fe2 C31 39.32(14)
C29 Fe2 C31 66.10(15)
C32 Fe2 C31 39.43(13)
C27 Fe2 Ga2 89.03(11)
C26 Fe2 Ga2 88.40(11)
C28 Fe2 Ga2 144.66(11)
C30 Fe2 Ga2 108.33(11)
C29 Fe2 Ga2 147.89(12)
C32 Fe2 Ga2 105.09(10)
C31 Fe2 Ga2 87.52(10)
Ga2 Cl1 Ga1 142.16(3)
O1 C1 Fe1 175.8(3)
O2 C2 Fe1 177.5(3)
C4 C3 C7 108.0(3)
C4 C3 Fe1 70.09(19)
C7 C3 Fe1 69.13(18)
C3 C4 C5 108.1(3)
C3 C4 Fe1 70.92(19)
C5 C4 Fe1 70.62(19)
C6 C5 C4 108.2(3)
C6 C5 Fe1 70.20(19)
C4 C5 Fe1 69.80(19)
C5 C6 C7 108.1(3)
C5 C6 Fe1 71.02(19)
C7 C6 Fe1 69.34(17)
C3 C7 C6 107.5(3)
C3 C7 Fe1 71.27(18)
C6 C7 Fe1 70.67(18)
C13 C8 C9 118.6(2)
C13 C8 Ga1 121.8(2)
C9 C8 Ga1 119.70(19)
C10 C9 C8 119.4(3)
C10 C9 C14 118.4(3)
C8 C9 C14 122.0(2)
C9 C10 C11 122.5(3)
C12 C11 C10 117.3(3)
C12 C11 C18 120.1(3)
C10 C11 C18 122.6(3)
C11 C12 C13 123.0(3)
C12 C13 C8 119.4(3)
C12 C13 C22 115.0(2)
C8 C13 C22 125.6(3)
C16 C14 C17 105.0(2)
C16 C14 C15 111.5(2)
C17 C14 C15 107.7(2)
C16 C14 C9 112.0(2)
C17 C14 C9 112.7(2)
C15 C14 C9 107.8(2)
C19 C18 C11 109.0(3)
C19 C18 C20 108.6(3)
C11 C18 C20 112.5(3)
C19 C18 C21 109.2(3)
C11 C18 C21 109.4(3)
C20 C18 C21 108.0(3)
C24 C22 C25 106.6(3)
C24 C22 C13 114.6(2)
C25 C22 C13 109.5(2)
C24 C22 C23 108.0(3)
C25 C22 C23 109.1(3)
C13 C22 C23 109.0(3)
O3 C26 Fe2 177.4(3)
O4 C27 Fe2 176.6(3)
C29 C28 C32 109.1(3)
C29 C28 Fe2 70.9(2)
C32 C28 Fe2 70.53(19)
C28 C29 C30 107.7(3)
C28 C29 Fe2 70.1(2)
C30 C29 Fe2 70.0(2)
C31 C30 C29 108.2(3)
C31 C30 Fe2 71.0(2)
C29 C30 Fe2 70.4(2)
C30 C31 C32 108.0(3)
C30 C31 Fe2 69.7(2)
C32 C31 Fe2 69.9(2)
C31 C32 C28 107.0(3)
C31 C32 Fe2 70.67(19)
C28 C32 Fe2 69.75(19)
C38 C33 C34 118.9(3)
C38 C33 Ga2 120.6(2)
C34 C33 Ga2 120.4(2)
C35 C34 C33 118.3(3)
C35 C34 C39 116.0(3)
C33 C34 C39 125.6(3)
C36 C35 C34 124.1(3)
C35 C36 C37 116.5(3)
C35 C36 C43 120.7(3)
C37 C36 C43 122.8(3)
C38 C37 C36 122.9(3)
C37 C38 C33 119.3(3)
C37 C38 C47 118.0(3)
C33 C38 C47 122.8(3)
C41 C39 C42 108.3(3)
C41 C39 C40 106.2(3)
C42 C39 C40 108.9(3)
C41 C39 C34 114.4(2)
C42 C39 C34 108.9(3)
C40 C39 C34 110.0(3)
C36 C43 C44 108.5(3)
C36 C43 C46 112.0(2)
C44 C43 C46 108.5(3)
C36 C43 C45 110.3(3)
C44 C43 C45 109.6(3)
C46 C43 C45 107.9(3)
C50 C47 C48 110.3(3)
C50 C47 C49 106.6(2)
C48 C47 C49 107.2(3)
C50 C47 C38 111.6(2)
C48 C47 C38 108.2(2)
C49 C47 C38 112.8(3)
C56 C51 C52 115.3(3)
C56 C51 B1 122.4(3)
C52 C51 B1 121.5(3)
C53 C52 C51 122.4(3)
C54 C53 C52 121.1(3)
C54 C53 C57 120.0(3)
C52 C53 C57 118.8(3)
C53 C54 C55 118.1(3)
C56 C55 C54 120.4(3)
C56 C55 C58 120.7(3)
C54 C55 C58 118.9(3)
C55 C56 C51 122.7(3)
F1 C57 F2 106.6(3)
F1 C57 F3 106.2(3)
F2 C57 F3 105.9(3)
F1 C57 C53 112.1(3)
F2 C57 C53 113.3(3)
F3 C57 C53 112.2(3)
F4A C58 F6A 114.5(7)
F4A C58 F6 124.6(6)
F6A C58 F6 52.3(5)
F4A C58 F5 32.2(5)
F6A C58 F5 129.8(5)
F6 C58 F5 108.0(3)
F4A C58 F4 70.2(6)
F6A C58 F4 55.2(5)
F6 C58 F4 104.1(3)
F5 C58 F4 100.7(3)
F4A C58 F5A 99.4(7)
F6A C58 F5A 98.1(6)
F6 C58 F5A 47.0(4)
F5 C58 F5A 69.8(5)
F4 C58 F5A 137.5(5)
F4A C58 C55 117.1(6)
F6A C58 C55 115.9(5)
F6 C58 C55 115.3(3)
F5 C58 C55 114.1(3)
F4 C58 C55 113.2(3)
F5A C58 C55 108.2(5)
C64 C59 C60 115.2(3)
C64 C59 B1 122.7(3)
C60 C59 B1 121.9(3)
C61 C60 C59 122.7(3)
C62 C61 C60 120.5(3)
C62 C61 C65 119.0(3)
C60 C61 C65 120.5(3)
C61 C62 C63 118.2(3)
C64 C63 C62 120.8(3)
C64 C63 C66 119.9(3)
C62 C63 C66 119.3(3)
C63 C64 C59 122.5(3)
F8 C65 F7 108.4(3)
F8 C65 F9 104.3(3)
F7 C65 F9 102.0(3)
F8 C65 C61 114.3(3)
F7 C65 C61 113.6(3)
F9 C65 C61 113.2(3)
F11A C66 F10 125.6(8)
F11A C66 F12 64.4(8)
F10 C66 F12 107.1(4)
F11A C66 F10A 101.6(9)
F10 C66 F10A 38.4(5)
F12 C66 F10A 127.8(6)
F11A C66 F11 41.1(7)
F10 C66 F11 105.5(4)
F12 C66 F11 104.3(4)
F10A C66 F11 69.2(5)
F11A C66 F12A 114.6(10)
F10 C66 F12A 56.0(6)
F12 C66 F12A 57.4(7)
F10A C66 F12A 92.1(8)
F11 C66 F12A 138.0(7)
F11A C66 C63 119.7(8)
F10 C66 C63 112.3(4)
F12 C66 C63 115.4(3)
F10A C66 C63 114.8(6)
F11 C66 C63 111.4(3)
F12A C66 C63 110.5(7)
C68 C67 C72 115.8(3)
C68 C67 B1 121.6(2)
C72 C67 B1 121.9(3)
C67 C68 C69 122.5(3)
C70 C69 C68 120.4(3)
C70 C69 C73 120.3(3)
C68 C69 C73 119.3(3)
C71 C70 C69 118.6(3)
C70 C71 C72 120.7(3)
C70 C71 C74 118.2(3)
C72 C71 C74 121.0(3)
C71 C72 C67 121.9(3)
F14 C73 F15 106.4(3)
F14 C73 F13 105.5(3)
F15 C73 F13 105.6(3)
F14 C73 C69 112.8(3)
F15 C73 C69 113.1(3)
F13 C73 C69 112.8(3)
F17 C74 F18 106.4(3)
F17 C74 F16 105.9(3)
F18 C74 F16 105.0(3)
F17 C74 C71 113.0(3)
F18 C74 C71 113.6(3)
F16 C74 C71 112.3(3)
C80 C75 C76 115.3(3)
C80 C75 B1 119.7(3)
C76 C75 B1 124.5(3)
C77 C76 C75 122.4(3)
C78 C77 C76 120.4(3)
C78 C77 C81 119.2(3)
C76 C77 C81 120.3(3)
C77 C78 C79 118.8(3)
C80 C79 C78 120.1(3)
C80 C79 C82 120.0(3)
C78 C79 C82 119.8(3)
C79 C80 C75 122.9(3)
F20 C81 F21 105.8(3)
F20 C81 F19 105.4(3)
F21 C81 F19 105.3(3)
F20 C81 C77 113.2(3)
F21 C81 C77 113.1(3)
F19 C81 C77 113.4(3)
F24 C82 F23 106.6(4)
F24 C82 F22 105.0(3)
F23 C82 F22 105.2(3)
F24 C82 C79 114.0(3)
F23 C82 C79 113.1(3)
F22 C82 C79 112.2(3)
C59 B1 C51 112.1(2)
C59 B1 C67 104.5(2)
C51 B1 C67 113.1(2)
C59 B1 C75 111.6(2)
C51 B1 C75 101.6(2)
C67 B1 C75 114.2(2)

loop_
_geom_bond_atom_site_label_1
_geom_bond_atom_site_label_2
_geom_bond_distance
Ga1 C8 1.964(3)
Ga1 Fe1 2.3325(10)
Ga1 Cl1 2.5516(10)
Ga2 C33 1.967(3)
Ga2 Fe2 2.3284(8)
Ga2 Cl1 2.4759(10)
Fe1 C1 1.755(4)
Fe1 C2 1.757(3)
Fe1 C7 2.074(3)
Fe1 C4 2.091(3)
Fe1 C6 2.092(3)
Fe1 C5 2.102(3)
Fe1 C3 2.102(3)
Fe2 C27 1.754(3)
Fe2 C26 1.754(4)
Fe2 C28 2.085(3)
Fe2 C30 2.089(3)
Fe2 C29 2.095(4)
Fe2 C32 2.095(3)
Fe2 C31 2.106(4)
F1 C57 1.334(4)
F2 C57 1.337(4)
F3 C57 1.342(4)
F4 C58 1.364(4)
F4A C58 1.153(10)
F5 C58 1.339(4)
F5A C58 1.442(11)
F6 C58 1.288(4)
F6A C58 1.241(10)
F7 C65 1.329(4)
F8 C65 1.297(4)
F9 C65 1.335(4)
F10 C66 1.302(5)
F10A C66 1.344(11)
F11 C66 1.350(5)
F11A C66 1.213(15)
F12 C66 1.303(5)
F12A C66 1.423(15)
F13 C73 1.344(4)
F14 C73 1.324(4)
F15 C73 1.336(4)
F16 C74 1.335(4)
F17 C74 1.330(4)
F18 C74 1.332(4)
F19 C81 1.334(4)
F20 C81 1.317(4)
F21 C81 1.322(4)
F22 C82 1.353(4)
F23 C82 1.334(5)
F24 C82 1.322(5)
O1 C1 1.150(4)
O2 C2 1.154(4)
O3 C26 1.147(4)
O4 C27 1.141(4)
C3 C4 1.400(5)
C3 C7 1.415(4)
C4 C5 1.420(5)
C5 C6 1.392(5)
C6 C7 1.424(5)
C8 C13 1.415(4)
C8 C9 1.419(4)
C9 C10 1.393(4)
C9 C14 1.549(4)
C10 C11 1.394(4)
C11 C12 1.381(4)
C11 C18 1.530(4)
C12 C13 1.392(4)
C13 C22 1.548(4)
C14 C16 1.532(4)
C14 C17 1.535(4)
C14 C15 1.544(4)
C18 C19 1.529(5)
C18 C20 1.532(5)
C18 C21 1.543(5)
C22 C24 1.519(4)
C22 C25 1.541(4)
C22 C23 1.548(4)
C28 C29 1.394(5)
C28 C32 1.420(5)
C29 C30 1.416(5)
C30 C31 1.411(5)
C31 C32 1.417(5)
C33 C38 1.418(4)
C33 C34 1.426(4)
C34 C35 1.391(4)
C34 C39 1.549(4)
C35 C36 1.381(4)
C36 C37 1.398(4)
C36 C43 1.527(4)
C37 C38 1.391(4)
C38 C47 1.550(4)
C39 C41 1.526(5)
C39 C42 1.540(4)
C39 C40 1.543(4)
C43 C44 1.532(4)
C43 C46 1.535(5)
C43 C45 1.540(4)
C47 C50 1.525(4)
C47 C48 1.536(4)
C47 C49 1.539(4)
C51 C56 1.401(4)
C51 C52 1.403(4)
C51 B1 1.636(5)
C52 C53 1.386(4)
C53 C54 1.378(4)
C53 C57 1.499(4)
C54 C55 1.395(4)
C55 C56 1.387(4)
C55 C58 1.477(5)
C59 C64 1.404(4)
C59 C60 1.405(4)
C59 B1 1.635(5)
C60 C61 1.387(4)
C61 C62 1.383(4)
C61 C65 1.482(4)
C62 C63 1.391(4)
C63 C64 1.380(4)
C63 C66 1.483(5)
C67 C68 1.392(4)
C67 C72 1.407(4)
C67 B1 1.637(4)
C68 C69 1.394(4)
C69 C70 1.383(4)
C69 C73 1.487(4)
C70 C71 1.382(4)
C71 C72 1.390(4)
C71 C74 1.496(4)
C75 C80 1.400(4)
C75 C76 1.405(4)
C75 B1 1.639(4)
C76 C77 1.391(4)
C77 C78 1.380(5)
C77 C81 1.494(5)
C78 C79 1.393(5)
C79 C80 1.383(4)
C79 C82 1.491(5)
